data_2211756
loop_
_publ_author_name
'Fernandes, Philippe'
'Florence, Alastair'
'Shankland, Kenneth '
'Karamertzanis, Panos'
'Hulme, Ashley T'
'Anandamanoharan, Parathay'

_publ_section_title
;
 Powder study of (<i>R</i>)-1-phenylethylammonium
 (<i>R</i>)-2-phenylbutyrate form 2
;
_journal_coeditor_code CI2215
_journal_issue 1
_journal_name_full 'Acta Crystallographica Section E'
_journal_page_first o247
_journal_page_last o249
_journal_paper_doi 10.1107/S1600536806052652
_journal_volume 63
_journal_year 2007
_chemical_formula_iupac 'C8 H12 N +, C10 H11 O2 -'
_chemical_formula_moiety 'C8 H12 N +, C10 H11 O2 -'
_chemical_formula_sum 'C18 H23 N O2'
_chemical_formula_weight 285.37
_chemical_name_systematic
;
(R)-1-phenylethylammonium (R)-2-phenylbutyrate
;
_space_group_IT_number 19
_symmetry_cell_setting orthorhombic
_symmetry_space_group_name_Hall 'P 2ac 2ab'
_symmetry_space_group_name_H-M 'P 21 21 21'
_cell_angle_alpha 90
_cell_angle_beta 90
_cell_angle_gamma 90
_cell_formula_units_Z 4
_cell_length_a 6.06200(10)
_cell_length_b 16.7794(3)
_cell_length_c 16.8881(4)
_cell_measurement_temperature 295
_cell_volume 1717.80(6)
_computing_cell_refinement 'TOPAS (Coelho, 2003)'
_computing_data_collection 'DIFFRAC plus XRD Commander (Kienle & Jacob, 2003)'
_computing_data_reduction 'DASH (David <i>et al.</i>,  2001)'
_computing_molecular_graphics 'MERCURY (Macrae <i>et al.</i>,  2006) and SHELXTL (Bruker, 2000)'
_computing_publication_material 'enCIFer (Version 1.1; Allen <i>et al.</i>,  2004)'
_computing_structure_refinement TOPAS
_computing_structure_solution DASH
_diffrn_ambient_temperature 295
_diffrn_measurement_device_type 'Bruker AXS D8 Advance'
_diffrn_radiation_monochromator 'primary focussing, Ge 111'
_diffrn_radiation_type 'Cu K\a~1~'
_diffrn_radiation_wavelength 1.54056
_diffrn_reflns_limit_h_max 3
_diffrn_reflns_limit_h_min 0
_diffrn_reflns_limit_k_max 10
_diffrn_reflns_limit_k_min 0
_diffrn_reflns_limit_l_max 10
_diffrn_reflns_limit_l_min 0
_diffrn_reflns_number 318
_exptl_absorpt_coefficient_mu 0.562
_exptl_absorpt_correction_type none
_exptl_crystal_density_diffrn 1.104
_exptl_crystal_density_method 'not measured'
_exptl_crystal_F_000 616.0
_refine_diff_density_max 0.5
_refine_diff_density_min -0.5
_refine_ls_extinction_method none
_refine_ls_goodness_of_fit_all 2.025
_refine_ls_hydrogen_treatment refxyz
_refine_ls_matrix_type sparse
_refine_ls_number_constraints 1
_refine_ls_number_parameters 161
_refine_ls_number_restraints 101
_refine_ls_shift/su_max 0.005
_refine_ls_weighting_details 1/\s(Y~obs~)^2^
_refine_ls_weighting_scheme sigma
_cod_data_source_file ci2215.cif
_cod_data_source_block I
_cod_original_formula_sum 'C18 H23 N O2 '
_cod_database_code 2211756

loop_
_symmetry_equiv_pos_site_id
_symmetry_equiv_pos_as_xyz
1 x,y,z
2 1/2-x,-y,1/2+z
3 1/2+x,1/2-y,-z
4 -x,1/2+y,1/2-z

loop_
_atom_site_type_symbol
_atom_site_label
_atom_site_fract_x
_atom_site_fract_y
_atom_site_fract_z
_atom_site_U_iso_or_equiv
_atom_site_thermal_displace_type
_atom_site_occupancy
O O1 0.0508(4) 0.71000(16) 0.0862(3) 0.0421(7) Uiso 1.000
O O2 0.3485(5) 0.64160(14) 0.1193(3) 0.0421(7) Uiso 1.000
C C1 0.14750(17) 0.65000(8) 0.11781(10) 0.0421(7) Uiso 1.000
C C2 0.00199(18) 0.58450(6) 0.14941(8) 0.0421(7) Uiso 1.000
C C3 0.10549(19) 0.54720(8) 0.22291(6) 0.0421(7) Uiso 1.000
C C4 0.13261(15) 0.60880(5) 0.28920(5) 0.0421(7) Uiso 1.000
C C5 -0.0445(2) 0.52320(9) 0.08661(10) 0.0421(7) Uiso 1.000
C C6 0.1146(2) 0.46661(10) 0.06781(8) 0.0421(7) Uiso 1.000
C C7 0.07689(19) 0.41050(8) 0.00882(15) 0.0421(7) Uiso 1.000
C C8 -0.1161(3) 0.41261(12) -0.03600(16) 0.0421(7) Uiso 1.000
C C9 -0.2746(2) 0.46912(13) -0.01690(18) 0.0421(7) Uiso 1.000
C C10 -0.2409(2) 0.52330(8) 0.04430(9) 0.0421(7) Uiso 1.000
N N1 0.62344(14) 0.76268(5) 0.07509(5) 0.0421(7) Uiso 1.000
C C11 0.78013(14) 0.89484(5) 0.10073(6) 0.0421(7) Uiso 1.000
C C12 0.58697(19) 0.83985(7) 0.11586(7) 0.0421(7) Uiso 1.000
C C13 0.54484(18) 0.82600(11) 0.20304(8) 0.0421(7) Uiso 1.000
C C14 0.70957(17) 0.79300(11) 0.25178(6) 0.0421(7) Uiso 1.000
C C15 0.66760(18) 0.78130(10) 0.33136(6) 0.0421(7) Uiso 1.000
C C16 0.46837(18) 0.80664(12) 0.36380(6) 0.0421(7) Uiso 1.000
C C17 0.30689(18) 0.83888(11) 0.31627(6) 0.0421(7) Uiso 1.000
C C18 0.34622(17) 0.84983(10) 0.23623(7) 0.0421(7) Uiso 1.000
H H2 -0.1337(9) 0.6075(3) 0.1667(3) 0.0760 Uiso 1.000
H H3A 0.0084(7) 0.5056(3) 0.2389(3) 0.0760 Uiso 1.000
H H3B 0.2445(10) 0.5257(3) 0.2071(3) 0.0760 Uiso 1.000
H H4A -0.0122(8) 0.6269(3) 0.3047(3) 0.0760 Uiso 1.000
H H4B 0.2255(8) 0.6525(3) 0.2712(3) 0.0760 Uiso 1.000
H H4C 0.1912(9) 0.5830(3) 0.3361(3) 0.0760 Uiso 1.000
H H6 0.2528(8) 0.4653(3) 0.0942(3) 0.0760 Uiso 1.000
H H7 0.1872(7) 0.3724(2) -0.0051(3) 0.0760 Uiso 1.000
H H8 -0.1355(9) 0.3764(3) -0.0787(3) 0.0760 Uiso 1.000
H H9 -0.4167(8) 0.4686(2) -0.0417(3) 0.0760 Uiso 1.000
H H10 -0.3532(8) 0.5609(3) 0.0570(3) 0.0760 Uiso 1.000
H H1NA 0.4916(9) 0.7307(3) 0.0781(3) 0.0760 Uiso 1.000
H H1NB 0.7429(10) 0.7305(3) 0.0970(3) 0.0760 Uiso 1.000
H H1NC 0.6548(12) 0.7730(3) 0.0206(3) 0.0760 Uiso 1.000
H H11A 0.7480(8) 0.9464(3) 0.1241(3) 0.0760 Uiso 1.000
H H11B 0.9131(9) 0.8714(3) 0.1224(3) 0.0760 Uiso 1.000
H H11C 0.7980(7) 0.9015(3) 0.0449(3) 0.0760 Uiso 1.000
H H12 0.4565(9) 0.8623(3) 0.0938(3) 0.0760 Uiso 1.000
H H14 0.8497(10) 0.7792(3) 0.2291(3) 0.0760 Uiso 1.000
H H15 0.7892(12) 0.7620(3) 0.3634(3) 0.0760 Uiso 1.000
H H16 0.4371(11) 0.7971(3) 0.4182(3) 0.0760 Uiso 1.000
H H17 0.1700(9) 0.8569(3) 0.3396(3) 0.0760 Uiso 1.000
H H18 0.2294(9) 0.8672(3) 0.2010(3) 0.0760 Uiso 1.000

loop_
_atom_type_symbol
_atom_type_description
_atom_type_scat_source
C C 'International Tables Vol C Table 6.1.1.4'
H H 'International Tables Vol C Table 6.1.1.4'
N N 'International Tables Vol C Table 6.1.1.4'
O O 'International Tables Vol C Table 6.1.1.4'

loop_
_geom_angle_atom_site_label_1
_geom_angle_atom_site_label_2
_geom_angle_atom_site_label_3
_geom_angle
_geom_angle_publ_flag
H1NA N1 H1NB 106.7(5) no
H1NA N1 H1NC 108.5(5) no
H1NB N1 H1NC 108.5(5) no
C12 N1 H1NC 108.6(3) no
C12 N1 H1NA 109.8(3) no
C12 N1 H1NB 114.7(3) no
O2 C1 C2 119.36(18) no
O1 C1 O2 123.6(2) no
O1 C1 C2 116.92(14) no
C1 C2 C3 110.29(10) no
C3 C2 C5 111.74(10) no
C1 C2 C5 111.02(12) no
C2 C3 C4 111.22(10) no
C6 C5 C10 118.57(14) no
C2 C5 C6 119.88(12) no
C2 C5 C10 121.51(12) no
C5 C6 C7 120.82(12) no
C6 C7 C8 120.68(14) no
C7 C8 C9 118.2(2) no
C8 C9 C10 121.15(17) no
C5 C10 C9 120.48(13) no
C5 C2 H2 109.3(3) no
C1 C2 H2 108.5(3) no
C3 C2 H2 105.8(3) no
C2 C3 H3A 106.1(3) no
C2 C3 H3B 106.9(3) no
C4 C3 H3A 110.7(3) no
C4 C3 H3B 111.4(3) no
H3A C3 H3B 110.4(4) no
H4A C4 H4B 112.0(4) no
H4A C4 H4C 104.6(4) no
C3 C4 H4C 109.6(3) no
C3 C4 H4A 108.2(3) no
C3 C4 H4B 110.0(3) no
H4B C4 H4C 112.3(4) no
C7 C6 H6 117.8(3) no
C5 C6 H6 121.4(3) no
C6 C7 H7 121.0(3) no
C8 C7 H7 118.1(3) no
C9 C8 H8 121.8(4) no
C7 C8 H8 120.0(4) no
C10 C9 H9 117.6(3) no
C8 C9 H9 121.0(3) no
C5 C10 H10 119.9(3) no
C9 C10 H10 119.7(3) no
C11 C12 C13 112.89(10) no
N1 C12 C13 110.06(11) no
N1 C12 C11 109.80(9) no
C12 C13 C14 120.66(10) no
C12 C13 C18 119.72(11) no
C14 C13 C18 119.53(12) no
C13 C14 C15 119.61(11) no
C14 C15 C16 119.93(11) no
C15 C16 C17 120.48(10) no
C16 C17 C18 119.92(10) no
C13 C18 C17 120.38(12) no
C12 C11 H11A 108.6(3) no
C12 C11 H11B 109.4(3) no
C12 C11 H11C 109.0(3) no
H11A C11 H11B 112.0(4) no
H11A C11 H11C 108.6(4) no
H11B C11 H11C 109.0(4) no
N1 C12 H12 106.7(3) no
C11 C12 H12 109.6(3) no
C13 C12 H12 107.6(3) no
C13 C14 H14 119.3(3) no
C15 C14 H14 121.1(3) no
C14 C15 H15 116.8(4) no
C16 C15 H15 122.8(4) no
C15 C16 H16 120.1(4) no
C17 C16 H16 119.2(4) no
C16 C17 H17 119.7(3) no
C18 C17 H17 120.3(3) no
C13 C18 H18 118.2(3) no
C17 C18 H18 120.9(3) no

loop_
_geom_bond_atom_site_label_1
_geom_bond_atom_site_label_2
_geom_bond_distance
_geom_bond_publ_flag
O1 C1 1.282(3) no
O2 C1 1.227(3) no
N1 C12 1.4831(14) no
N1 H1NC 0.956(5) no
N1 H1NA 0.964(5) no
N1 H1NB 0.976(6) no
C1 C2 1.5069(17) no
C2 C3 1.5252(17) no
C2 C5 1.504(2) no
C3 C4 1.5326(14) no
C5 C6 1.390(2) no
C5 C10 1.3885(19) no
C6 C7 1.390(3) no
C7 C8 1.394(3) no
C8 C9 1.388(3) no
C9 C10 1.392(3) no
C2 H2 0.954(5) no
C3 H3B 0.955(6) no
C3 H3A 0.952(5) no
C4 H4A 0.965(5) no
C4 H4B 0.973(5) no
C4 H4C 0.970(5) no
C6 H6 0.949(5) no
C7 H7 0.955(4) no
C8 H8 0.950(6) no
C9 H9 0.958(5) no
C10 H10 0.953(5) no
C11 C12 1.5125(14) no
C12 C13 1.5123(18) no
C13 C18 1.3870(17) no
C13 C14 1.4076(18) no
C14 C15 1.3818(15) no
C15 C16 1.3927(17) no
C16 C17 1.3767(17) no
C17 C18 1.3848(16) no
C11 H11A 0.971(5) no
C11 H11B 0.969(5) no
C11 H11C 0.956(5) no
C12 H12 0.952(5) no
C14 H14 0.960(6) no
C15 H15 0.970(7) no
C16 H16 0.952(5) no
C17 H17 0.967(5) no
C18 H18 0.970(5) no

loop_
_geom_hbond_atom_site_label_D
_geom_hbond_atom_site_label_H
_geom_hbond_atom_site_label_A
_geom_hbond_site_symmetry_A
_geom_hbond_distance_DH
_geom_hbond_distance_HA
_geom_hbond_distance_DA
_geom_hbond_angle_DHA
_geom_hbond_publ_flag
N1 H1NA O2 . 0.964(5) 1.863(6) 2.732(3) 148.5(5) yes
N1 H1NB O1 1_655 0.976(6) 1.907(7) 2.744(3) 142.2(5) yes
N1 H1NC O1 3_565 0.956(5) 1.932(7) 2.797(5) 149.4(6) yes
C10 H10 O2 1_455 0.953(5) 2.492(6) 3.426(3) 166.8(4) yes

loop_
_geom_torsion_atom_site_label_1
_geom_torsion_atom_site_label_2
_geom_torsion_atom_site_label_3
_geom_torsion_atom_site_label_4
_geom_torsion
_geom_torsion_publ_flag
O1 C1 C2 C5 89.7(3) no
O2 C1 C2 C3 38.2(3) no
O2 C1 C2 C5 -86.2(3) no
C1 C2 C3 C4 61.18(12) no
C5 C2 C3 C4 -174.82(9) no
C1 C2 C5 C6 78.06(16) no
C1 C2 C5 C10 -99.50(15) no
C3 C2 C5 C6 -45.52(17) no
C3 C2 C5 C10 136.93(14) no
C2 C5 C6 C7 -178.62(15) no
C10 C5 C6 C7 -1.0(2) no
C2 C5 C10 C9 175.95(16) no
C6 C5 C10 C9 -1.6(2) no
C5 C6 C7 C8 3.8(3) no
C6 C7 C8 C9 -3.8(3) no
C7 C8 C9 C10 1.2(3) no
C8 C9 C10 C5 1.5(3) no
N1 C12 C13 C14 64.12(18) no
N1 C12 C13 C18 -119.26(15) no
C11 C12 C13 C14 -58.95(19) no
C11 C12 C13 C18 117.68(14) no
C12 C13 C14 C15 179.65(15) no
C18 C13 C14 C15 3.0(3) no
C12 C13 C18 C17 -178.80(14) no
C14 C13 C18 C17 -2.1(3) no
C13 C14 C15 C16 -4.0(3) no
C14 C15 C16 C17 4.0(3) no
C15 C16 C17 C18 -3.1(3) no
C16 C17 C18 C13 2.2(3) no

loop_
_cod_related_entry_id
_cod_related_entry_database
_cod_related_entry_code
1 ChemSpider 21178088
